data_4516031
loop_
_publ_author_name
'Lan, Ping'
'Herlt, Anthony J.'
'Willis, Anthony C.'
'Taylor, Walter C.'
'Mander, Lewis N.'

_publ_section_title
;
 Structures of New Alkaloids from Rain Forest Trees <i>Galbulimima
 belgraveana</i> and <i>Galbulimima baccata</i> in Papua New Guinea,
 Indonesia, and Northern Australia.
;
_journal_issue 2
_journal_name_full 'ACS omega'
_journal_page_first 1912
_journal_page_last 1921
_journal_paper_doi 10.1021/acsomega.7b02065
_journal_volume 3
_journal_year 2018
_chemical_absolute_configuration ad
_chemical_compound_source local
_chemical_formula_moiety 'C22 H32 N O4 +, Cl -'
_chemical_formula_sum 'C22 H32 Cl N O4'
_chemical_formula_weight 409.95
_space_group_IT_number 19
_space_group_name_Hall 'P 2ac 2ab'
_space_group_name_H-M_alt 'P 21 21 21'
_symmetry_cell_setting orthorhombic
_symmetry_space_group_name_Hall 'P 2ac 2ab'
_symmetry_space_group_name_H-M 'P 21 21 21'
_atom_sites_solution_hydrogens difmap
_atom_sites_solution_primary direct
_audit_creation_date 15-05-27
_audit_creation_method CRYSTALS_ver_14.40
_audit_update_record
;
2015-05-27 - Report on C22 H32 Cl N O4
             by Anthony C. Willis
             for   Ping Lan and Lew Mander

2015-05-27 - passes checkcif tests with warnings  
;
_cell_angle_alpha 90
_cell_angle_beta 90
_cell_angle_gamma 90
_cell_formula_units_Z 8
_cell_length_a 9.0105(1)
_cell_length_b 13.7999(1)
_cell_length_c 33.4435(2)
_cell_measurement_reflns_used 25947
_cell_measurement_temperature 150
_cell_measurement_theta_max 72
_cell_measurement_theta_min 3
_cell_volume 4158.50(6)
_computing_cell_refinement 'CrysAlisPro (Agilent Technologies, 2015)'
_computing_data_collection
;
CrysAlisPro, Agilent Technologies,
Version 1.171.37.35h (release 09-02-2015 CrysAlis171 .NET)
(compiled Feb 9 2015,16:26:32)
;
_computing_data_reduction 'CrysAlisPro (Agilent Technologies, 2015)'
_computing_molecular_graphics 'PLATON (Spek, 2008)'
_computing_publication_material 'CRYSTALS (Betteridge et al., 2003)'
_computing_structure_refinement 'CRYSTALS (Betteridge et al., 2003)'
_computing_structure_solution 'SIR92 (Altomare et al., 1994)'
_diffrn_ambient_temperature 150
_diffrn_measured_fraction_theta_full 1.000
_diffrn_measured_fraction_theta_max 1.000
_diffrn_measurement_device Area
_diffrn_measurement_device_type 'SuperNova, Dual, Cu at zero, EosS2'
_diffrn_measurement_method \w
_diffrn_radiation_monochromator mirror
_diffrn_radiation_source 'Supernova (Cu) X-ray Source'
_diffrn_radiation_type 'Cu K\a'
_diffrn_radiation_wavelength 1.54184
_diffrn_reflns_av_R_equivalents 0.041
_diffrn_reflns_limit_h_max 11
_diffrn_reflns_limit_h_min -10
_diffrn_reflns_limit_k_max 16
_diffrn_reflns_limit_k_min -17
_diffrn_reflns_limit_l_max 41
_diffrn_reflns_limit_l_min -41
_diffrn_reflns_number 67476
_diffrn_reflns_theta_full 72.342
_diffrn_reflns_theta_max 72.342
_diffrn_reflns_theta_min 3.465
_diffrn_standards_number 0
_exptl_absorpt_coefficient_mu 1.852
_exptl_absorpt_correction_T_max 0.94
_exptl_absorpt_correction_T_min 0.88
_exptl_absorpt_correction_type multi-scan
_exptl_absorpt_process_details
;
CrysAlisPro, Agilent Technologies,
Version 1.171.37.35h (release 09-02-2015 CrysAlis171 .NET)
(compiled Feb 9 2015,16:26:32)
Empirical absorption correction using spherical harmonics,
 implemented in SCALE3 ABSPACK scaling algorithm.
;
_exptl_crystal_colour colourless
_exptl_crystal_density_diffrn 1.310
_exptl_crystal_density_method 'not measured'
_exptl_crystal_description plate
_exptl_crystal_F_000 1760
_exptl_crystal_size_max 0.182
_exptl_crystal_size_mid 0.133
_exptl_crystal_size_min 0.035
_refine_diff_density_max 0.40
_refine_diff_density_min -0.41
_refine_ls_abs_structure_details 'Flack (1983), 3585 Friedel-pairs'
_refine_ls_abs_structure_Flack 0.009(9)
_refine_ls_extinction_method None
_refine_ls_goodness_of_fit_ref 1.0279
_refine_ls_hydrogen_treatment mixed
_refine_ls_matrix_type full
_refine_ls_number_parameters 524
_refine_ls_number_reflns 8204
_refine_ls_number_restraints 0
_refine_ls_R_factor_all 0.0342
_refine_ls_R_factor_gt 0.0329
_refine_ls_shift/su_max 0.0108924
_refine_ls_shift/su_mean 0.0004967
_refine_ls_structure_factor_coef Fsqd
_refine_ls_weighting_details
;
 Method= Modified Sheldrick 
 w=1/[\s^2^(F^2^) + ( 0.04P)^2^ + 1.32P] 
 ,where P=(max(Fo^2^,0) + 2Fc^2^)/3 
;
_refine_ls_weighting_scheme calc
_refine_ls_wR_factor_all 0.0825
_refine_ls_wR_factor_gt 0.0818
_refine_ls_wR_factor_ref 0.0825
_reflns_limit_h_max 11
_reflns_limit_h_min -11
_reflns_limit_k_max 17
_reflns_limit_k_min 0
_reflns_limit_l_max 41
_reflns_limit_l_min 0
_reflns_number_gt 7985
_reflns_number_total 8204
_reflns_threshold_expression I>2.0\s(I)
_oxford_diffrn_Wilson_B_factor 2.49
_oxford_diffrn_Wilson_scale 0.09
_oxford_refine_ls_r_factor_ref 0.0342
_oxford_refine_ls_scale 3.39(2)
_oxford_reflns_number_all 8204
_oxford_reflns_threshold_expression_ref I>-10.0\s(I)
_oxford_structure_analysis_title 'Z:\man1507aSN\Tony_man1507aSN_da At 14:43 on'
_cod_data_source_file 16.cif
_cod_data_source_block global
_cod_original_sg_symbol_Hall 'P 2ac 2ab '
_cod_original_sg_symbol_H-M 'P 21 21 21 '
_cod_database_code 4516031

loop_
_symmetry_equiv_pos_as_xyz
x,y,z
x+1/2,-y+1/2,-z
-x,y+1/2,-z+1/2
-x+1/2,-y,z+1/2

loop_
_atom_site_label
_atom_site_type_symbol
_atom_site_fract_x
_atom_site_fract_y
_atom_site_fract_z
_atom_site_U_iso_or_equiv
_atom_site_occupancy
_atom_site_adp_type
_atom_site_refinement_flags_posn
C1 C 0.14739(18) 0.54922(11) 0.57934(4) 0.0189 1.0000 Uani .
C2 C 0.00501(18) 0.56435(12) 0.57146(5) 0.0203 1.0000 Uani .
C3 C -0.0905(2) 0.63018(14) 0.59644(5) 0.0271 1.0000 Uani .
O4 O -0.19520(16) 0.60421(13) 0.61595(4) 0.0405 1.0000 Uani .
O5 O -0.04681(17) 0.72218(10) 0.59208(4) 0.0332 1.0000 Uani .
C6 C -0.1209(3) 0.79345(18) 0.61642(7) 0.0532 1.0000 Uani .
C7 C -0.07878(18) 0.51375(12) 0.53812(5) 0.0218 1.0000 Uani .
O8 O -0.16701(15) 0.58666(9) 0.51922(4) 0.0278 1.0000 Uani .
C9 C 0.02051(19) 0.46057(12) 0.50793(5) 0.0213 1.0000 Uani .
C10 C -0.0653(2) 0.38016(13) 0.48612(6) 0.0283 1.0000 Uani .
C11 C 0.0303(2) 0.32983(14) 0.45480(6) 0.0338 1.0000 Uani .
C12 C 0.1688(2) 0.28596(14) 0.47368(6) 0.0358 1.0000 Uani .
C13 C 0.2557(2) 0.36464(14) 0.49600(6) 0.0308 1.0000 Uani .
C14 C 0.15834(18) 0.41515(12) 0.52709(5) 0.0224 1.0000 Uani .
C15 C 0.24344(18) 0.48212(12) 0.55513(5) 0.0205 1.0000 Uani .
C16 C 0.3334(2) 0.42356(13) 0.58822(5) 0.0264 1.0000 Uani .
C17 C 0.2739(2) 0.46542(13) 0.62783(5) 0.0258 1.0000 Uani .
C18 C 0.24085(19) 0.57141(12) 0.61590(5) 0.0221 1.0000 Uani .
O19 O 0.16288(15) 0.62551(10) 0.64470(4) 0.0283 1.0000 Uani .
C20 C 0.3920(2) 0.61944(14) 0.60376(5) 0.0268 1.0000 Uani .
C21 C 0.3750(3) 0.72284(14) 0.58886(6) 0.0349 1.0000 Uani .
C22 C 0.2904(2) 0.72727(13) 0.54930(6) 0.0326 1.0000 Uani .
C23 C 0.3385(2) 0.65163(13) 0.51873(5) 0.0275 1.0000 Uani .
C24 C 0.2370(2) 0.65250(14) 0.48257(6) 0.0323 1.0000 Uani .
N25 N 0.36515(16) 0.54969(11) 0.53658(4) 0.0235 1.0000 Uani .
C26 C 0.47217(19) 0.55924(14) 0.57147(5) 0.0277 1.0000 Uani .
C27 C 0.4941(2) 0.45454(15) 0.58280(6) 0.0317 1.0000 Uani .
Cl28 Cl 0.57665(5) 0.50177(5) 0.467450(14) 0.0415 1.0000 Uani .
C31 C 0.10423(18) 0.13642(11) 0.70051(5) 0.0217 1.0000 Uani .
C32 C 0.07175(19) 0.14455(12) 0.66186(5) 0.0247 1.0000 Uani .
C33 C -0.0653(2) 0.19481(14) 0.64690(6) 0.0288 1.0000 Uani .
O34 O -0.17104(17) 0.15416(11) 0.63288(5) 0.0450 1.0000 Uani .
O35 O -0.05004(15) 0.29129(9) 0.64916(4) 0.0301 1.0000 Uani .
C36 C -0.1740(3) 0.34612(15) 0.63439(7) 0.0397 1.0000 Uani .
C37 C 0.1595(2) 0.09529(13) 0.62918(5) 0.0277 1.0000 Uani .
O38 O 0.17058(18) 0.16163(12) 0.59545(4) 0.0390 1.0000 Uani .
C39 C 0.3141(2) 0.06261(13) 0.64235(5) 0.0255 1.0000 Uani .
C40 C 0.3774(2) -0.01194(14) 0.61280(5) 0.0310 1.0000 Uani .
C41 C 0.5327(2) -0.04407(16) 0.62488(6) 0.0362 1.0000 Uani .
C42 C 0.5306(2) -0.08936(16) 0.66666(6) 0.0386 1.0000 Uani .
C43 C 0.4672(2) -0.01737(15) 0.69709(6) 0.0334 1.0000 Uani .
C44 C 0.3131(2) 0.01778(12) 0.68447(5) 0.0255 1.0000 Uani .
C45 C 0.23315(19) 0.07852(12) 0.71597(5) 0.0223 1.0000 Uani .
C46 C 0.1577(2) 0.01350(12) 0.74986(5) 0.0269 1.0000 Uani .
C47 C -0.0075(2) 0.04475(13) 0.74874(6) 0.0290 1.0000 Uani .
C48 C 0.00747(19) 0.15237(12) 0.73703(5) 0.0243 1.0000 Uani .
O49 O -0.12649(15) 0.20044(10) 0.72777(4) 0.0309 1.0000 Uani .
C50 C 0.0937(2) 0.20586(13) 0.77075(5) 0.0257 1.0000 Uani .
C51 C 0.1243(2) 0.31146(13) 0.76053(6) 0.0300 1.0000 Uani .
C52 C 0.2353(2) 0.32216(12) 0.72606(6) 0.0273 1.0000 Uani .
C53 C 0.3694(2) 0.25510(12) 0.72945(5) 0.0269 1.0000 Uani .
C54 C 0.4681(2) 0.26105(14) 0.69299(6) 0.0347 1.0000 Uani .
N55 N 0.32795(16) 0.15087(10) 0.74131(4) 0.0223 1.0000 Uani .
C56 C 0.2415(2) 0.15464(13) 0.78019(5) 0.0255 1.0000 Uani .
C57 C 0.2238(2) 0.04792(14) 0.78919(5) 0.0294 1.0000 Uani .
Cl58 Cl 0.62598(5) 0.11355(4) 0.782399(14) 0.0405 1.0000 Uani .
H61 H -0.1025 0.8602 0.6061 0.0793 1.0000 Uiso R
H62 H -0.0855 0.7911 0.6435 0.0796 1.0000 Uiso R
H63 H -0.2275 0.7788 0.6159 0.0779 1.0000 Uiso R
H71 H -0.1450 0.4670 0.5510 0.0264 1.0000 Uiso R
H91 H 0.0517 0.5076 0.4888 0.0258 1.0000 Uiso R
H101 H -0.0956 0.3323 0.5061 0.0351 1.0000 Uiso R
H102 H -0.1549 0.4073 0.4737 0.0328 1.0000 Uiso R
H111 H 0.0607 0.3778 0.4341 0.0404 1.0000 Uiso R
H112 H -0.0282 0.2785 0.4418 0.0407 1.0000 Uiso R
H121 H 0.1362 0.2367 0.4918 0.0427 1.0000 Uiso R
H122 H 0.2329 0.2570 0.4535 0.0425 1.0000 Uiso R
H131 H 0.3427 0.3366 0.5084 0.0372 1.0000 Uiso R
H132 H 0.2901 0.4139 0.4768 0.0357 1.0000 Uiso R
H141 H 0.1193 0.3637 0.5451 0.0263 1.0000 Uiso R
H161 H 0.3182 0.3532 0.5863 0.0313 1.0000 Uiso R
H171 H 0.3458 0.4629 0.6497 0.0299 1.0000 Uiso R
H172 H 0.1827 0.4342 0.6354 0.0306 1.0000 Uiso R
H201 H 0.4558 0.6199 0.6271 0.0316 1.0000 Uiso R
H211 H 0.3209 0.7614 0.6081 0.0413 1.0000 Uiso R
H212 H 0.4721 0.7490 0.5847 0.0425 1.0000 Uiso R
H221 H 0.3071 0.7893 0.5369 0.0385 1.0000 Uiso R
H222 H 0.1864 0.7190 0.5548 0.0373 1.0000 Uiso R
H231 H 0.4366 0.6663 0.5087 0.0318 1.0000 Uiso R
H241 H 0.2582 0.6005 0.4647 0.0478 1.0000 Uiso R
H242 H 0.2493 0.7134 0.4682 0.0489 1.0000 Uiso R
H243 H 0.1349 0.6483 0.4907 0.0482 1.0000 Uiso R
H261 H 0.5636 0.5892 0.5623 0.0324 1.0000 Uiso R
H271 H 0.5520 0.4484 0.6066 0.0377 1.0000 Uiso R
H272 H 0.5393 0.4205 0.5616 0.0383 1.0000 Uiso R
H361 H -0.1488 0.4141 0.6331 0.0600 1.0000 Uiso R
H362 H -0.2588 0.3379 0.6519 0.0606 1.0000 Uiso R
H363 H -0.1978 0.3239 0.6077 0.0600 1.0000 Uiso R
H371 H 0.1010 0.0346 0.6221 0.0310 1.0000 Uiso R
H391 H 0.3789 0.1171 0.6423 0.0303 1.0000 Uiso R
H401 H 0.3099 -0.0666 0.6124 0.0366 1.0000 Uiso R
H402 H 0.3794 0.0136 0.5854 0.0355 1.0000 Uiso R
H411 H 0.5988 0.0114 0.6245 0.0414 1.0000 Uiso R
H412 H 0.5700 -0.0902 0.6058 0.0424 1.0000 Uiso R
H421 H 0.6307 -0.1082 0.6753 0.0458 1.0000 Uiso R
H422 H 0.4698 -0.1492 0.6664 0.0458 1.0000 Uiso R
H431 H 0.4637 -0.0468 0.7237 0.0401 1.0000 Uiso R
H432 H 0.5357 0.0388 0.6996 0.0391 1.0000 Uiso R
H441 H 0.2523 -0.0408 0.6824 0.0294 1.0000 Uiso R
H461 H 0.1713 -0.0558 0.7448 0.0311 1.0000 Uiso R
H471 H -0.0524 0.0320 0.7750 0.0338 1.0000 Uiso R
H472 H -0.0655 0.0113 0.7280 0.0362 1.0000 Uiso R
H501 H 0.0327 0.2017 0.7948 0.0313 1.0000 Uiso R
H511 H 0.1651 0.3432 0.7845 0.0363 1.0000 Uiso R
H512 H 0.0311 0.3414 0.7534 0.0366 1.0000 Uiso R
H521 H 0.2729 0.3890 0.7257 0.0324 1.0000 Uiso R
H522 H 0.1853 0.3109 0.7002 0.0317 1.0000 Uiso R
H531 H 0.4279 0.2760 0.7528 0.0305 1.0000 Uiso R
H541 H 0.5476 0.2139 0.6944 0.0515 1.0000 Uiso R
H542 H 0.5142 0.3239 0.6923 0.0510 1.0000 Uiso R
H543 H 0.4091 0.2533 0.6690 0.0514 1.0000 Uiso R
H561 H 0.2990 0.1908 0.8001 0.0302 1.0000 Uiso R
H571 H 0.1583 0.0352 0.8113 0.0349 1.0000 Uiso R
H572 H 0.3197 0.0203 0.7943 0.0343 1.0000 Uiso R
H81 H -0.230(3) 0.565(2) 0.5058(8) 0.0429 1.0000 Uiso .
H191 H 0.215(3) 0.6290(19) 0.6654(8) 0.0434 1.0000 Uiso .
H251 H 0.416(3) 0.5212(17) 0.5163(7) 0.0339 1.0000 Uiso .
H381 H 0.137(4) 0.135(2) 0.5783(10) 0.0577 1.0000 Uiso .
H491 H -0.200(3) 0.177(2) 0.7441(8) 0.0459 1.0000 Uiso .
H551 H 0.413(3) 0.1233(17) 0.7477(7) 0.0316 1.0000 Uiso .

loop_
_atom_site_aniso_label
_atom_site_aniso_U_11
_atom_site_aniso_U_22
_atom_site_aniso_U_33
_atom_site_aniso_U_23
_atom_site_aniso_U_13
_atom_site_aniso_U_12
C1 0.0226(8) 0.0186(7) 0.0154(7) 0.0007(6) 0.0011(6) -0.0006(6)
C2 0.0214(8) 0.0226(7) 0.0170(7) 0.0033(6) 0.0003(6) 0.0037(6)
C3 0.0234(8) 0.0401(10) 0.0178(7) 0.0002(7) -0.0028(6) 0.0097(7)
O4 0.0297(7) 0.0618(10) 0.0299(7) 0.0002(7) 0.0082(6) 0.0086(7)
O5 0.0435(8) 0.0302(7) 0.0259(6) -0.0049(5) -0.0029(6) 0.0151(6)
C6 0.0742(17) 0.0506(13) 0.0346(11) -0.0122(10) -0.0043(11) 0.0334(13)
C7 0.0193(7) 0.0238(8) 0.0224(7) 0.0041(6) -0.0021(6) -0.0002(6)
O8 0.0261(6) 0.0303(6) 0.0271(6) -0.0006(5) -0.0101(5) 0.0060(5)
C9 0.0218(8) 0.0206(7) 0.0213(7) -0.0011(6) -0.0018(6) -0.0019(6)
C10 0.0256(8) 0.0284(9) 0.0310(9) -0.0050(7) -0.0067(7) -0.0048(7)
C11 0.0371(10) 0.0308(9) 0.0334(10) -0.0112(8) -0.0075(8) -0.0016(8)
C12 0.0410(11) 0.0282(9) 0.0382(10) -0.0140(8) -0.0069(9) 0.0047(8)
C13 0.0290(9) 0.0297(9) 0.0336(9) -0.0130(7) -0.0050(8) 0.0054(8)
C14 0.0212(8) 0.0202(7) 0.0258(8) -0.0029(6) -0.0026(6) 0.0011(6)
C15 0.0189(7) 0.0211(8) 0.0214(7) -0.0009(6) -0.0018(6) 0.0010(6)
C16 0.0286(9) 0.0244(8) 0.0262(8) -0.0022(7) -0.0071(7) 0.0089(7)
C17 0.0270(8) 0.0292(9) 0.0212(8) 0.0022(6) -0.0057(7) 0.0037(7)
C18 0.0227(8) 0.0262(8) 0.0175(7) -0.0024(6) -0.0015(6) 0.0048(7)
O19 0.0290(6) 0.0389(7) 0.0169(5) -0.0067(5) -0.0040(5) 0.0098(6)
C20 0.0245(8) 0.0329(9) 0.0229(8) -0.0067(7) -0.0032(6) -0.0026(7)
C21 0.0446(11) 0.0281(9) 0.0319(9) -0.0085(7) 0.0013(8) -0.0110(8)
C22 0.0457(11) 0.0221(8) 0.0299(9) 0.0017(7) 0.0032(8) -0.0058(8)
C23 0.0290(9) 0.0277(8) 0.0259(8) 0.0022(7) 0.0037(7) -0.0081(7)
C24 0.0383(10) 0.0335(10) 0.0252(9) 0.0050(7) -0.0001(8) -0.0078(8)
N25 0.0204(7) 0.0288(7) 0.0213(7) -0.0055(6) 0.0019(6) -0.0011(6)
C26 0.0184(8) 0.0400(10) 0.0246(8) -0.0073(7) -0.0019(6) -0.0032(7)
C27 0.0232(9) 0.0401(10) 0.0319(9) -0.0090(8) -0.0069(7) 0.0096(8)
Cl28 0.02219(19) 0.0710(3) 0.0312(2) -0.0180(2) 0.00352(16) -0.0006(2)
C31 0.0191(8) 0.0181(7) 0.0279(8) -0.0020(6) -0.0027(6) -0.0008(6)
C32 0.0232(8) 0.0202(7) 0.0306(9) -0.0027(6) -0.0046(7) 0.0010(6)
C33 0.0265(9) 0.0283(9) 0.0316(9) -0.0029(7) -0.0047(7) 0.0040(7)
O34 0.0342(8) 0.0394(8) 0.0615(10) -0.0047(7) -0.0227(7) 0.0015(7)
O35 0.0312(7) 0.0257(6) 0.0334(7) 0.0017(5) -0.0048(5) 0.0061(5)
C36 0.0425(11) 0.0342(10) 0.0425(11) 0.0030(8) -0.0046(9) 0.0155(9)
C37 0.0309(9) 0.0279(8) 0.0242(8) -0.0019(7) -0.0052(7) 0.0051(7)
O38 0.0417(8) 0.0536(9) 0.0216(6) -0.0027(6) -0.0054(6) 0.0133(7)
C39 0.0271(8) 0.0246(8) 0.0247(8) -0.0039(7) -0.0018(7) 0.0035(7)
C40 0.0339(9) 0.0316(9) 0.0275(9) -0.0079(7) -0.0024(7) 0.0066(8)
C41 0.0351(10) 0.0374(10) 0.0360(10) -0.0106(8) -0.0019(8) 0.0112(8)
C42 0.0393(11) 0.0390(10) 0.0375(10) -0.0067(9) -0.0044(8) 0.0193(9)
C43 0.0338(10) 0.0367(10) 0.0297(9) -0.0050(8) -0.0064(8) 0.0156(8)
C44 0.0277(9) 0.0232(8) 0.0254(8) -0.0028(6) -0.0055(7) 0.0050(7)
C45 0.0238(8) 0.0199(7) 0.0232(8) 0.0003(6) -0.0025(7) -0.0002(6)
C46 0.0281(9) 0.0186(7) 0.0339(9) 0.0037(7) 0.0011(7) 0.0006(7)
C47 0.0255(9) 0.0220(8) 0.0395(10) 0.0043(7) 0.0027(8) -0.0019(7)
C48 0.0202(8) 0.0213(8) 0.0315(9) 0.0024(6) 0.0013(7) 0.0016(6)
O49 0.0208(6) 0.0313(7) 0.0406(7) 0.0040(5) 0.0021(5) 0.0039(5)
C50 0.0271(9) 0.0251(8) 0.0249(8) -0.0008(6) 0.0040(7) 0.0025(7)
C51 0.0320(9) 0.0210(8) 0.0371(10) -0.0043(7) -0.0020(8) 0.0039(7)
C52 0.0310(9) 0.0168(7) 0.0340(9) 0.0014(7) -0.0039(7) -0.0029(7)
C53 0.0278(9) 0.0236(8) 0.0293(9) -0.0006(7) -0.0036(7) -0.0043(7)
C54 0.0363(10) 0.0295(9) 0.0384(10) 0.0021(8) 0.0049(8) -0.0056(8)
N55 0.0206(7) 0.0236(7) 0.0225(7) 0.0003(5) -0.0035(6) 0.0017(6)
C56 0.0275(9) 0.0280(9) 0.0210(8) 0.0011(6) -0.0013(7) 0.0021(7)
C57 0.0340(9) 0.0279(9) 0.0263(9) 0.0070(7) 0.0025(7) 0.0042(7)
Cl58 0.0237(2) 0.0718(3) 0.0259(2) 0.0081(2) -0.00488(16) 0.0010(2)

loop_
_atom_type_symbol
_atom_type_scat_dispersion_real
_atom_type_scat_dispersion_imag
_atom_type_scat_Cromer_Mann_a1
_atom_type_scat_Cromer_Mann_b1
_atom_type_scat_Cromer_Mann_a2
_atom_type_scat_Cromer_Mann_b2
_atom_type_scat_Cromer_Mann_a3
_atom_type_scat_Cromer_Mann_b3
_atom_type_scat_Cromer_Mann_a4
_atom_type_scat_Cromer_Mann_b4
_atom_type_scat_Cromer_Mann_c
_atom_type_scat_source
C 0.0181 0.0091 2.3100 20.8439 1.0200 10.2075 1.5886 0.5687 0.8650 51.6512 0.2156 'International Tables Vol C 4.2.6.8 and 6.1.1.4'
H 0.0000 0.0000 0.4930 10.5109 0.3229 26.1257 0.1402 3.1424 0.0408 57.7998 0.0030 'International Tables Vol C 4.2.6.8 and 6.1.1.4'
Cl 0.3639 0.7018 11.4604 0.0104 7.1964 1.1662 6.2556 18.5194 1.6455 47.7784 -9.5574 'International Tables Vol C 4.2.6.8 and 6.1.1.4'
N 0.0311 0.0180 12.2126 0.0057 3.1322 9.8933 2.0125 28.9975 1.1663 0.5826 -11.5290 'International Tables Vol C 4.2.6.8 and 6.1.1.4'
O 0.0492 0.0322 3.0485 13.2771 2.2868 5.7011 1.5463 0.3239 0.8670 32.9089 0.2508 'International Tables Vol C 4.2.6.8 and 6.1.1.4'

loop_
_geom_angle_atom_site_label_1
_geom_angle_atom_site_label_2
_geom_angle_atom_site_label_3
_geom_angle
_geom_angle_publ_flag
C2 C1 C15 123.12(15) yes
C2 C1 C18 131.75(15) yes
C15 C1 C18 103.83(13) yes
C1 C2 C3 122.55(15) yes
C1 C2 C7 123.72(15) yes
C3 C2 C7 113.66(14) yes
C2 C3 O4 124.78(19) yes
C2 C3 O5 110.12(15) yes
O4 C3 O5 125.01(18) yes
C3 O5 C6 116.73(18) yes
O5 C6 H61 110.9 no
O5 C6 H62 110.8 no
H61 C6 H62 107.6 no
O5 C6 H63 107.7 no
H61 C6 H63 110.3 no
H62 C6 H63 109.5 no
C2 C7 O8 106.13(13) yes
C2 C7 C9 114.41(13) yes
O8 C7 C9 111.69(13) yes
C2 C7 H71 106.5 no
O8 C7 H71 108.6 no
C9 C7 H71 109.3 no
C7 O8 H81 113(2) no
C7 C9 C10 111.35(14) yes
C7 C9 C14 113.13(13) yes
C10 C9 C14 108.12(14) yes
C7 C9 H91 106.7 no
C10 C9 H91 108.7 no
C14 C9 H91 108.7 no
C9 C10 C11 111.80(15) yes
C9 C10 H101 107.7 no
C11 C10 H101 108.6 no
C9 C10 H102 109.9 no
C11 C10 H102 110.3 no
H101 C10 H102 108.5 no
C10 C11 C12 111.03(16) yes
C10 C11 H111 109.3 no
C12 C11 H111 109.1 no
C10 C11 H112 109.3 no
C12 C11 H112 109.6 no
H111 C11 H112 108.6 no
C11 C12 C13 109.81(15) yes
C11 C12 H121 107.0 no
C13 C12 H121 110.6 no
C11 C12 H122 111.2 no
C13 C12 H122 109.0 no
H121 C12 H122 109.2 no
C12 C13 C14 111.15(16) yes
C12 C13 H131 109.9 no
C14 C13 H131 110.8 no
C12 C13 H132 109.4 no
C14 C13 H132 108.0 no
H131 C13 H132 107.5 no
C9 C14 C13 111.55(14) yes
C9 C14 C15 114.66(13) yes
C13 C14 C15 113.97(14) yes
C9 C14 H141 105.0 no
C13 C14 H141 106.8 no
C15 C14 H141 103.8 no
C14 C15 C1 114.53(13) yes
C14 C15 C16 112.10(13) yes
C1 C15 C16 103.35(13) yes
C14 C15 N25 118.00(13) yes
C1 C15 N25 104.44(13) yes
C16 C15 N25 102.76(13) yes
C15 C16 C17 103.30(13) yes
C15 C16 C27 105.02(14) yes
C17 C16 C27 109.18(15) yes
C15 C16 H161 112.6 no
C17 C16 H161 112.3 no
C27 C16 H161 113.7 no
C16 C17 C18 101.53(13) yes
C16 C17 H171 113.5 no
C18 C17 H171 110.7 no
C16 C17 H172 110.8 no
C18 C17 H172 109.2 no
H171 C17 H172 110.7 no
C17 C18 C1 97.12(13) yes
C17 C18 O19 114.95(14) yes
C1 C18 O19 112.46(13) yes
C17 C18 C20 107.44(14) yes
C1 C18 C20 111.05(13) yes
O19 C18 C20 112.75(14) yes
C18 O19 H191 108.4(19) no
C18 C20 C21 113.20(16) yes
C18 C20 C26 111.12(14) yes
C21 C20 C26 108.87(15) yes
C18 C20 H201 108.0 no
C21 C20 H201 108.5 no
C26 C20 H201 106.8 no
C20 C21 C22 111.84(15) yes
C20 C21 H211 110.5 no
C22 C21 H211 107.6 no
C20 C21 H212 108.0 no
C22 C21 H212 108.3 no
H211 C21 H212 110.5 no
C21 C22 C23 114.29(17) yes
C21 C22 H221 109.3 no
C23 C22 H221 105.9 no
C21 C22 H222 108.4 no
C23 C22 H222 109.0 no
H221 C22 H222 109.9 no
C22 C23 C24 110.96(16) yes
C22 C23 N25 114.09(14) yes
C24 C23 N25 114.11(14) yes
C22 C23 H231 110.5 no
C24 C23 H231 105.8 no
N25 C23 H231 100.5 no
C23 C24 H241 111.8 no
C23 C24 H242 109.3 no
H241 C24 H242 108.6 no
C23 C24 H243 110.6 no
H241 C24 H243 108.9 no
H242 C24 H243 107.5 no
C23 N25 C15 125.81(13) yes
C23 N25 C26 108.41(13) yes
C15 N25 C26 101.05(13) yes
C23 N25 H251 100.6(15) no
C15 N25 H251 113.2(15) no
C26 N25 H251 106.7(15) no
C20 C26 N25 106.71(14) yes
C20 C26 C27 113.69(16) yes
N25 C26 C27 101.14(14) yes
C20 C26 H261 112.9 no
N25 C26 H261 109.4 no
C27 C26 H261 112.1 no
C16 C27 C26 100.05(14) yes
C16 C27 H271 113.3 no
C26 C27 H271 111.4 no
C16 C27 H272 111.2 no
C26 C27 H272 110.2 no
H271 C27 H272 110.3 no
C32 C31 C45 123.34(16) yes
C32 C31 C48 130.08(15) yes
C45 C31 C48 104.17(14) yes
C31 C32 C33 122.93(16) yes
C31 C32 C37 123.37(16) yes
C33 C32 C37 113.40(15) yes
C32 C33 O34 124.52(17) yes
C32 C33 O35 110.83(15) yes
O34 C33 O35 124.55(17) yes
C33 O35 C36 115.09(16) yes
O35 C36 H361 110.1 no
O35 C36 H362 110.1 no
H361 C36 H362 109.0 no
O35 C36 H363 108.8 no
H361 C36 H363 108.6 no
H362 C36 H363 110.2 no
C32 C37 O38 108.26(14) yes
C32 C37 C39 113.66(14) yes
O38 C37 C39 110.26(15) yes
C32 C37 H371 105.5 no
O38 C37 H371 111.9 no
C39 C37 H371 107.2 no
C37 O38 H381 105(2) no
C37 C39 C40 110.52(14) yes
C37 C39 C44 112.12(15) yes
C40 C39 C44 108.79(14) yes
C37 C39 H391 109.0 no
C40 C39 H391 107.4 no
C44 C39 H391 108.9 no
C39 C40 C41 111.44(15) yes
C39 C40 H401 107.3 no
C41 C40 H401 110.7 no
C39 C40 H402 111.5 no
C41 C40 H402 109.6 no
H401 C40 H402 106.1 no
C40 C41 C42 110.47(18) yes
C40 C41 H411 109.3 no
C42 C41 H411 110.0 no
C40 C41 H412 109.7 no
C42 C41 H412 109.9 no
H411 C41 H412 107.4 no
C41 C42 C43 110.24(16) yes
C41 C42 H421 111.4 no
C43 C42 H421 108.6 no
C41 C42 H422 109.7 no
C43 C42 H422 109.9 no
H421 C42 H422 106.8 no
C42 C43 C44 111.15(16) yes
C42 C43 H431 110.3 no
C44 C43 H431 110.7 no
C42 C43 H432 109.2 no
C44 C43 H432 109.8 no
H431 C43 H432 105.4 no
C39 C44 C43 111.97(16) yes
C39 C44 C45 114.46(14) yes
C43 C44 C45 114.31(14) yes
C39 C44 H441 105.7 no
C43 C44 H441 105.4 no
C45 C44 H441 103.8 no
C44 C45 C31 114.80(14) yes
C44 C45 C46 112.46(14) yes
C31 C45 C46 102.34(13) yes
C44 C45 N55 117.84(14) yes
C31 C45 N55 105.63(13) yes
C46 C45 N55 101.92(13) yes
C45 C46 C47 103.61(14) yes
C45 C46 C57 105.76(14) yes
C47 C46 C57 108.08(16) yes
C45 C46 H461 111.9 no
C47 C46 H461 112.9 no
C57 C46 H461 113.9 no
C46 C47 C48 100.98(14) yes
C46 C47 H471 108.9 no
C48 C47 H471 115.8 no
C46 C47 H472 113.4 no
C48 C47 H472 108.6 no
H471 C47 H472 109.0 no
C47 C48 C31 96.59(13) yes
C47 C48 O49 115.71(15) yes
C31 C48 O49 112.52(15) yes
C47 C48 C50 108.45(15) yes
C31 C48 C50 111.44(14) yes
O49 C48 C50 111.29(14) yes
C48 O49 H491 108.6(17) no
C48 C50 C51 112.45(15) yes
C48 C50 C56 111.26(14) yes
C51 C50 C56 109.21(15) yes
C48 C50 H501 106.7 no
C51 C50 H501 110.1 no
C56 C50 H501 107.0 no
C50 C51 C52 112.28(14) yes
C50 C51 H511 108.1 no
C52 C51 H511 108.9 no
C50 C51 H512 108.0 no
C52 C51 H512 109.9 no
H511 C51 H512 109.6 no
C51 C52 C53 113.73(15) yes
C51 C52 H521 108.9 no
C53 C52 H521 107.3 no
C51 C52 H522 110.2 no
C53 C52 H522 109.3 no
H521 C52 H522 107.2 no
C52 C53 C54 111.91(16) yes
C52 C53 N55 113.20(14) yes
C54 C53 N55 113.70(15) yes
C52 C53 H531 107.7 no
C54 C53 H531 107.9 no
N55 C53 H531 101.5 no
C53 C54 H541 111.0 no
C53 C54 H542 108.8 no
H541 C54 H542 106.7 no
C53 C54 H543 109.9 no
H541 C54 H543 111.9 no
H542 C54 H543 108.5 no
C53 N55 C45 126.15(13) yes
C53 N55 C56 108.30(13) yes
C45 N55 C56 101.88(13) yes
C53 N55 H551 104.8(15) no
C45 N55 H551 109.3(15) no
C56 N55 H551 104.6(15) no
C50 C56 N55 106.51(13) yes
C50 C56 C57 113.38(15) yes
N55 C56 C57 101.04(14) yes
C50 C56 H561 111.3 no
N55 C56 H561 109.2 no
C57 C56 H561 114.5 no
C46 C57 C56 99.99(14) yes
C46 C57 H571 111.6 no
C56 C57 H571 113.3 no
C46 C57 H572 112.4 no
C56 C57 H572 109.1 no
H571 C57 H572 110.1 no

loop_
_geom_bond_atom_site_label_1
_geom_bond_atom_site_label_2
_geom_bond_distance
_geom_bond_publ_flag
C1 C2 1.326(2) yes
C1 C15 1.504(2) yes
C1 C18 1.516(2) yes
C2 C3 1.505(2) yes
C2 C7 1.517(2) yes
C3 O4 1.201(2) yes
C3 O5 1.337(2) yes
O5 C6 1.441(2) yes
C6 H61 0.998 no
C6 H62 0.963 no
C6 H63 0.981 no
C7 O8 1.430(2) yes
C7 C9 1.536(2) yes
C7 H71 0.978 no
O8 H81 0.78(3) no
C9 C10 1.536(2) yes
C9 C14 1.532(2) yes
C9 H91 0.953 no
C10 C11 1.523(3) yes
C10 H101 0.978 no
C10 H102 0.983 no
C11 C12 1.524(3) yes
C11 H111 0.996 no
C11 H112 0.984 no
C12 C13 1.533(2) yes
C12 H121 0.958 no
C12 H122 0.974 no
C13 C14 1.529(2) yes
C13 H131 0.967 no
C13 H132 0.985 no
C14 C15 1.523(2) yes
C14 H141 0.994 no
C15 C16 1.592(2) yes
C15 N25 1.568(2) yes
C16 C17 1.541(2) yes
C16 C27 1.521(3) yes
C16 H161 0.983 no
C17 C18 1.545(2) yes
C17 H171 0.978 no
C17 H172 0.962 no
C18 O19 1.407(2) yes
C18 C20 1.568(2) yes
O19 H191 0.84(3) no
C20 C21 1.519(3) yes
C20 C26 1.542(2) yes
C20 H201 0.969 no
C21 C22 1.528(3) yes
C21 H211 0.966 no
C21 H212 0.957 no
C22 C23 1.524(3) yes
C22 H221 0.964 no
C22 H222 0.962 no
C23 C24 1.517(3) yes
C23 N25 1.547(2) yes
C23 H231 0.967 no
C24 H241 0.952 no
C24 H242 0.974 no
C24 H243 0.960 no
N25 C26 1.519(2) yes
N25 H251 0.91(3) no
C26 C27 1.507(3) yes
C26 H261 0.972 no
C27 H271 0.956 no
C27 H272 0.942 no
C31 C32 1.330(3) yes
C31 C45 1.502(2) yes
C31 C48 1.517(2) yes
C32 C33 1.502(2) yes
C32 C37 1.511(2) yes
C33 O34 1.201(2) yes
C33 O35 1.341(2) yes
O35 C36 1.436(2) yes
C36 H361 0.966 no
C36 H362 0.971 no
C36 H363 0.968 no
C37 O38 1.456(2) yes
C37 C39 1.529(2) yes
C37 H371 1.018 no
O38 H381 0.75(3) no
C39 C40 1.536(2) yes
C39 C44 1.539(2) yes
C39 H391 0.951 no
C40 C41 1.523(3) yes
C40 H401 0.970 no
C40 H402 0.983 no
C41 C42 1.531(3) yes
C41 H411 0.970 no
C41 H412 0.962 no
C42 C43 1.533(3) yes
C42 H421 0.982 no
C42 H422 0.991 no
C43 C44 1.530(2) yes
C43 H431 0.979 no
C43 H432 0.995 no
C44 C45 1.527(2) yes
C44 H441 0.979 no
C45 C46 1.598(2) yes
C45 N55 1.564(2) yes
C46 C47 1.550(2) yes
C46 C57 1.520(3) yes
C46 H461 0.978 no
C47 C48 1.542(2) yes
C47 H471 0.982 no
C47 H472 0.983 no
C48 O49 1.412(2) yes
C48 C50 1.556(2) yes
O49 H491 0.92(3) no
C50 C51 1.522(2) yes
C50 C56 1.540(2) yes
C50 H501 0.975 no
C51 C52 1.534(3) yes
C51 H511 0.985 no
C51 H512 0.966 no
C52 C53 1.526(3) yes
C52 H521 0.982 no
C52 H522 0.987 no
C53 C54 1.511(3) yes
C53 N55 1.538(2) yes
C53 H531 0.984 no
C54 H541 0.969 no
C54 H542 0.962 no
C54 H543 0.970 no
N55 C56 1.517(2) yes
N55 H551 0.88(2) no
C56 C57 1.512(2) yes
C56 H561 0.981 no
C57 H571 0.962 no
C57 H572 0.960 no

loop_
_geom_contact_atom_site_label_1
_geom_contact_atom_site_label_2
_geom_contact_distance
_geom_contact_site_symmetry_2
_geom_contact_publ_flag
Cl28 C23 3.4384(19) . no
Cl28 O8 3.1153(14) 1_655 no
Cl28 N25 3.0683(15) . no
Cl28 C13 3.5855(19) . no
Cl28 C37 3.5770(18) 2_556 no
Cl28 O38 3.1978(16) 2_556 no
Cl58 O49 3.1225(14) 1_655 no
Cl58 N55 3.0602(15) . no
Cl58 C56 3.5112(19) . no
Cl58 C47 3.6160(19) 1_655 no
Cl58 C53 3.5066(18) . no
Cl58 O19 3.0969(14) 3_646 no
O4 C26 3.403(2) 1_455 no
O4 C57 3.276(2) 3_556 no
O5 C18 3.418(2) . no
O5 O19 2.906(2) . no
O5 C22 3.359(2) . no
O19 C3 2.797(2) . no
O35 O49 2.9930(19) . no
O35 O38 3.222(2) . no
O49 C33 2.761(2) . no
O49 O35 2.9930(19) . no
C1 C22 2.951(2) . no
C2 C22 3.495(2) . no
C9 C24 3.397(3) . no
C10 C12 3.578(3) 2_456 no
C18 C23 3.544(2) . no
C31 C52 2.949(2) . no
C32 C52 3.576(2) . no
C39 C54 3.506(3) . no
C47 C51 3.401(3) 3_546 no
C48 C53 3.565(2) . no

loop_
_geom_hbond_atom_site_label_D
_geom_hbond_atom_site_label_H
_geom_hbond_atom_site_label_A
_geom_hbond_distance_DH
_geom_hbond_distance_HA
_geom_hbond_distance_DA
_geom_hbond_angle_DHA
_geom_hbond_site_symmetry_A
_geom_hbond_publ_flag
O8 H81 Cl28 0.78(3) 2.33(3) 3.1153(14) 178(2) 1_455 yes
O19 H191 Cl58 0.84(3) 2.27(3) 3.0969(14) 170(2) 3_656 yes
N25 H251 Cl28 0.91(2) 2.20(3) 3.0683(15) 160(2) . yes
O38 H381 Cl28 0.75(3) 2.49(3) 3.1978(16) 159(3) 2_456 yes
O49 H491 Cl58 0.92(3) 2.21(3) 3.1226(14) 177(3) 1_455 yes
N55 H551 Cl58 0.88(3) 2.25(3) 3.0602(15) 153(2) . yes

loop_
_geom_torsion_atom_site_label_1
_geom_torsion_atom_site_label_2
_geom_torsion_atom_site_label_3
_geom_torsion_atom_site_label_4
_geom_torsion
_geom_torsion_publ_flag
C6 O5 C3 C2 -175.66(16) no
C6 O5 C3 O4 7.6(3) no
C36 O35 C33 C32 178.24(16) no
C36 O35 C33 O34 1.9(3) no
C23 N25 C15 C1 -41.59(19) no
C26 N25 C23 C22 -52.85(18) no
C15 N25 C23 C24 -62.6(2) no
C23 N25 C15 C16 -149.24(14) no
C23 N25 C26 C20 65.07(16) no
C26 N25 C15 C1 80.96(14) no
C15 N25 C23 C22 66.5(2) no
C23 N25 C26 C27 -175.81(13) no
C23 N25 C15 C14 86.91(19) no
C26 N25 C15 C14 -150.55(14) no
C26 N25 C15 C16 -26.70(15) no
C26 N25 C23 C24 178.11(14) no
C15 N25 C26 C20 -68.83(16) no
C15 N25 C26 C27 50.29(15) no
C53 N55 C45 C46 -150.82(15) no
C45 N55 C56 C57 50.47(15) no
C53 N55 C45 C44 85.62(19) no
C56 N55 C45 C44 -150.95(14) no
C45 N55 C53 C52 64.6(2) no
C56 N55 C53 C52 -56.05(18) no
C56 N55 C45 C46 -27.38(15) no
C53 N55 C56 C57 -174.73(13) no
C56 N55 C45 C31 79.24(15) no
C53 N55 C45 C31 -44.2(2) no
C45 N55 C53 C54 -64.5(2) no
C56 N55 C53 C54 174.81(14) no
C45 N55 C56 C50 -68.17(15) no
C53 N55 C56 C50 66.63(16) no
C18 C1 C2 C7 -162.79(16) no
C15 C1 C18 C20 59.15(16) no
C2 C1 C15 N25 117.00(16) no
C15 C1 C2 C7 2.0(3) no
C2 C1 C18 C17 114.26(19) no
C15 C1 C2 C3 178.75(15) no
C15 C1 C18 C17 -52.66(15) no
C18 C1 C2 C3 14.0(3) no
C2 C1 C18 O19 -6.5(3) no
C2 C1 C15 C16 -135.81(16) no
C18 C1 C15 N25 -74.63(14) no
C2 C1 C15 C14 -13.6(2) no
C15 C1 C18 O19 -173.45(13) no
C18 C1 C15 C16 32.56(15) no
C2 C1 C18 C20 -133.93(19) no
C18 C1 C15 C14 154.80(14) no
C3 C2 C7 O8 46.20(18) no
C1 C2 C7 C9 -13.2(2) no
C1 C2 C3 O5 67.8(2) no
C3 C2 C7 C9 169.82(14) no
C1 C2 C3 O4 -115.5(2) no
C7 C2 C3 O4 61.6(2) no
C1 C2 C7 O8 -136.79(16) no
C7 C2 C3 O5 -115.13(16) no
C2 C7 C9 C10 157.12(14) no
O8 C7 C9 C14 155.69(13) no
C2 C7 C9 C14 35.10(19) no
O8 C7 C9 C10 -82.30(17) no
C10 C9 C14 C13 57.29(18) no
C10 C9 C14 C15 -171.24(14) no
C7 C9 C10 C11 177.52(15) no
C7 C9 C14 C13 -178.91(14) no
C7 C9 C14 C15 -47.43(19) no
C14 C9 C10 C11 -57.61(19) no
C9 C10 C11 C12 58.3(2) no
C10 C11 C12 C13 -56.0(2) no
C11 C12 C13 C14 55.9(2) no
C12 C13 C14 C9 -57.91(19) no
C12 C13 C14 C15 170.27(15) no
C13 C14 C15 C1 166.56(14) no
C13 C14 C15 C16 -76.08(18) no
C9 C14 C15 C16 153.63(14) no
C9 C14 C15 C1 36.3(2) no
C9 C14 C15 N25 -87.31(17) no
C13 C14 C15 N25 43.0(2) no
C14 C15 C16 C17 -123.27(15) no
C14 C15 C16 C27 122.35(15) no
C1 C15 C16 C27 -113.79(15) no
N25 C15 C16 C17 109.05(14) no
N25 C15 C16 C27 -5.33(17) no
C1 C15 C16 C17 0.58(16) no
C27 C16 C17 C18 78.85(17) no
C17 C16 C27 C26 -74.65(17) no
C15 C16 C27 C26 35.56(17) no
C15 C16 C17 C18 -32.51(16) no
C16 C17 C18 O19 170.73(14) no
C16 C17 C18 C20 -62.89(16) no
C16 C17 C18 C1 51.86(15) no
O19 C18 C20 C21 -55.76(19) no
O19 C18 C20 C26 -178.67(14) no
C1 C18 C20 C26 -51.43(18) no
C17 C18 C20 C21 176.56(14) no
C1 C18 C20 C21 71.48(18) no
C17 C18 C20 C26 53.66(18) no
C21 C20 C26 C27 -179.43(16) no
C21 C20 C26 N25 -68.83(19) no
C18 C20 C26 N25 56.55(18) no
C18 C20 C26 C27 -54.05(19) no
C18 C20 C21 C22 -66.6(2) no
C26 C20 C21 C22 57.6(2) no
C20 C21 C22 C23 -44.4(2) no
C21 C22 C23 N25 42.3(2) no
C21 C22 C23 C24 172.86(16) no
C20 C26 C27 C16 60.18(18) no
N25 C26 C27 C16 -53.78(16) no
C45 C31 C32 C33 174.12(16) no
C48 C31 C32 C33 14.7(3) no
C48 C31 C32 C37 -158.54(16) no
C45 C31 C32 C37 0.9(3) no
C45 C31 C48 O49 -175.79(13) no
C45 C31 C48 C47 -54.42(15) no
C45 C31 C48 C50 58.40(16) no
C48 C31 C45 C44 155.97(14) no
C48 C31 C45 C46 33.83(15) no
C32 C31 C48 O49 -13.4(2) no
C32 C31 C48 C50 -139.18(18) no
C32 C31 C45 N55 123.58(16) no
C32 C31 C45 C44 -8.0(2) no
C32 C31 C45 C46 -130.10(16) no
C48 C31 C45 N55 -72.49(15) no
C32 C31 C48 C47 107.99(19) no
C31 C32 C33 O34 -107.4(2) no
C31 C32 C33 O35 76.2(2) no
C31 C32 C37 C39 -18.4(2) no
C37 C32 C33 O35 -109.96(17) no
C33 C32 C37 O38 44.99(19) no
C37 C32 C33 O34 66.4(2) no
C33 C32 C37 C39 167.84(15) no
C31 C32 C37 O38 -141.24(17) no
C32 C37 C39 C40 163.02(14) no
C32 C37 C39 C44 41.5(2) no
O38 C37 C39 C44 163.22(14) no
O38 C37 C39 C40 -75.23(18) no
C37 C39 C40 C41 178.88(15) no
C44 C39 C40 C41 -57.59(19) no
C40 C39 C44 C45 -171.93(14) no
C37 C39 C44 C43 178.43(15) no
C37 C39 C44 C45 -49.4(2) no
C40 C39 C44 C43 55.89(19) no
C39 C40 C41 C42 59.2(2) no
C40 C41 C42 C43 -57.2(2) no
C41 C42 C43 C44 55.6(2) no
C42 C43 C44 C45 171.83(15) no
C42 C43 C44 C39 -55.9(2) no
C39 C44 C45 C46 148.83(15) no
C43 C44 C45 N55 38.0(2) no
C39 C44 C45 N55 -93.07(18) no
C39 C44 C45 C31 32.3(2) no
C43 C44 C45 C31 163.42(15) no
C43 C44 C45 C46 -80.09(18) no
C44 C45 C46 C57 122.66(15) no
N55 C45 C46 C47 109.12(14) no
N55 C45 C46 C57 -4.46(16) no
C31 C45 C46 C47 -0.04(16) no
C31 C45 C46 C57 -113.62(15) no
C44 C45 C46 C47 -123.77(15) no
C57 C46 C47 C48 79.23(16) no
C45 C46 C57 C56 34.56(16) no
C47 C46 C57 C56 -75.88(16) no
C45 C46 C47 C48 -32.68(16) no
C46 C47 C48 C31 52.42(15) no
C46 C47 C48 C50 -62.83(17) no
C46 C47 C48 O49 171.34(14) no
O49 C48 C50 C51 -55.88(19) no
O49 C48 C50 C56 -178.74(14) no
C31 C48 C50 C51 70.61(18) no
C31 C48 C50 C56 -52.25(18) no
C47 C48 C50 C51 175.76(14) no
C47 C48 C50 C56 52.90(18) no
C48 C50 C51 C52 -68.14(19) no
C48 C50 C56 N55 57.19(17) no
C48 C50 C56 C57 -53.03(19) no
C51 C50 C56 N55 -67.53(17) no
C51 C50 C56 C57 -177.75(14) no
C56 C50 C51 C52 55.87(19) no
C50 C51 C52 C53 -44.3(2) no
C51 C52 C53 N55 44.5(2) no
C51 C52 C53 C54 174.49(15) no
N55 C56 C57 C46 -52.79(15) no
C50 C56 C57 C46 60.77(17) no
